data_4025388
loop_
_publ_author_name
'Guijie Li'
'Yuanhong Liu'

_publ_section_title
;
 Gold-Catalyzed Benzannulation of 3-Alkoxy-1,5-enynes: Access to
 Functionalized Benzenes
;
_journal_name_full 'Journal of Organic Chemistry'
_journal_page_first 2903
_journal_page_last 2909
_journal_paper_doi 10.1021/jo100137j
_journal_volume 75
_journal_year 2010
_chemical_formula_sum 'C22 H27 O'
_chemical_formula_weight 307.44
_chemical_name_systematic
; 
 ? 
;
_space_group_IT_number 14
_symmetry_cell_setting monoclinic
_symmetry_space_group_name_Hall '-P 2yn'
_symmetry_space_group_name_H-M 'P 1 21/n 1'
_atom_sites_solution_hydrogens geom
_atom_sites_solution_primary direct
_atom_sites_solution_secondary difmap
_audit_creation_method SHELXL-97
_cell_angle_alpha 90.00
_cell_angle_beta 93.435(5)
_cell_angle_gamma 90.00
_cell_formula_units_Z 4
_cell_length_a 15.292(3)
_cell_length_b 6.2213(14)
_cell_length_c 18.490(4)
_cell_measurement_reflns_used 849
_cell_measurement_temperature 293(2)
_cell_measurement_theta_max 38.174
_cell_measurement_theta_min 5.337
_cell_volume 1755.9(6)
_computing_cell_refinement 'Bruker SMART'
_computing_data_collection 'Bruker SMART'
_computing_data_reduction 'Bruker SHELXTL'
_computing_molecular_graphics 'Bruker SHELXTL'
_computing_publication_material 'Bruker SHELXTL'
_computing_structure_refinement 'SHELXL-97 (Sheldrick, 1997)'
_computing_structure_solution 'SHELXS-97 (Sheldrick, 1990)'
_diffrn_ambient_temperature 293(2)
_diffrn_measured_fraction_theta_full 0.997
_diffrn_measured_fraction_theta_max 0.997
_diffrn_measurement_device_type 'CCD area detector'
_diffrn_measurement_method 'phi and omega scans'
_diffrn_radiation_monochromator graphite
_diffrn_radiation_source 'fine-focus sealed tube'
_diffrn_radiation_type MoK\a
_diffrn_radiation_wavelength 0.71073
_diffrn_reflns_av_R_equivalents 0.0904
_diffrn_reflns_av_sigmaI/netI 0.1071
_diffrn_reflns_limit_h_max 11
_diffrn_reflns_limit_h_min -18
_diffrn_reflns_limit_k_max 7
_diffrn_reflns_limit_k_min -7
_diffrn_reflns_limit_l_max 22
_diffrn_reflns_limit_l_min -21
_diffrn_reflns_number 8763
_diffrn_reflns_theta_full 25.49
_diffrn_reflns_theta_max 25.49
_diffrn_reflns_theta_min 2.21
_exptl_absorpt_coefficient_mu 0.069
_exptl_absorpt_correction_T_max 1.00000
_exptl_absorpt_correction_T_min 0.68268
_exptl_absorpt_correction_type empirical
_exptl_absorpt_process_details sadabs
_exptl_crystal_colour colorless
_exptl_crystal_density_diffrn 1.163
_exptl_crystal_density_method 'not measured'
_exptl_crystal_description prismatic
_exptl_crystal_F_000 668
_exptl_crystal_size_max 0.404
_exptl_crystal_size_mid 0.207
_exptl_crystal_size_min 0.075
_refine_diff_density_max 0.154
_refine_diff_density_min -0.240
_refine_diff_density_rms 0.046
_refine_ls_extinction_coef 0.0051(18)
_refine_ls_extinction_expression Fc^*^=kFc[1+0.001xFc^2^\l^3^/sin(2\q)]^-1/4^
_refine_ls_extinction_method SHELXL
_refine_ls_goodness_of_fit_ref 0.780
_refine_ls_hydrogen_treatment constr
_refine_ls_matrix_type full
_refine_ls_number_parameters 219
_refine_ls_number_reflns 3254
_refine_ls_number_restraints 2
_refine_ls_restrained_S_all 0.790
_refine_ls_R_factor_all 0.1427
_refine_ls_R_factor_gt 0.0601
_refine_ls_shift/su_max 0.043
_refine_ls_shift/su_mean 0.008
_refine_ls_structure_factor_coef Fsqd
_refine_ls_weighting_details 'calc w=1/[\s^2^(Fo^2^)+(0.0856P)^2^+0.0000P] where P=(Fo^2^+2Fc^2^)/3'
_refine_ls_weighting_scheme calc
_refine_ls_wR_factor_gt 0.1440
_refine_ls_wR_factor_ref 0.1736
_reflns_number_gt 1294
_reflns_number_total 3254
_reflns_threshold_expression >2sigma(I)
_cod_data_source_file jo100137j_si_002.cif
_cod_data_source_block cd29532
_cod_depositor_comments
;
The following automatic conversions were performed:

'_symmetry_cell_setting' value 'Monoclinic' changed to 'monoclinic'
according to the built-in table from CIF Core dictionary named
'cif_core.dic' version 2.4.1 from 2010-06-29.

Automatic conversion script
Id: cif_fix_values 1646 2011-03-28 12:23:43Z adriana 
;
_cod_original_cell_volume 1755.9(7)
_cod_database_code 4025388

loop_
_symmetry_equiv_pos_as_xyz
'x, y, z'
'-x+1/2, y+1/2, -z+1/2'
'-x, -y, -z'
'x-1/2, -y-1/2, z-1/2'

loop_
_atom_site_label
_atom_site_type_symbol
_atom_site_fract_x
_atom_site_fract_y
_atom_site_fract_z
_atom_site_U_iso_or_equiv
_atom_site_adp_type
_atom_site_occupancy
_atom_site_symmetry_multiplicity
_atom_site_calc_flag
_atom_site_refinement_flags
_atom_site_disorder_assembly
_atom_site_disorder_group
O1 O 1.0360(3) -0.4783(12) 0.3444(3) 0.0956(18) Uani 0.50 1 d PD A 1
O1' O 1.0230(4) -0.3634(10) 0.3875(4) 0.0929(17) Uani 0.50 1 d PD A 2
C1 C 0.94161(17) 0.2164(4) 0.13552(14) 0.0531(7) Uani 1 1 d . . .
C2 C 0.85730(18) 0.2886(5) 0.14993(16) 0.0603(8) Uani 1 1 d . . .
C3 C 0.8235(2) 0.2331(6) 0.21530(18) 0.0787(10) Uani 1 1 d . . .
H3 H 0.7669 0.2753 0.2247 0.094 Uiso 1 1 calc R . .
C4 C 0.8722(2) 0.1167(6) 0.26650(17) 0.0868(11) Uani 1 1 d . . .
H4 H 0.8484 0.0844 0.3103 0.104 Uiso 1 1 calc R . .
C5 C 0.95603(19) 0.0465(5) 0.25413(16) 0.0704(9) Uani 1 1 d . . .
C6 C 0.99045(16) 0.0953(5) 0.18794(15) 0.0568(8) Uani 1 1 d . . .
C7 C 1.08083(17) 0.0209(5) 0.17287(14) 0.0572(8) Uani 1 1 d . . .
C8 C 1.0950(2) -0.1759(6) 0.13975(17) 0.0777(10) Uani 1 1 d . . .
H8 H 1.0474 -0.2647 0.1279 0.093 Uiso 1 1 calc R . .
C9 C 1.1776(2) -0.2428(6) 0.12403(19) 0.0903(11) Uani 1 1 d . . .
H9 H 1.1854 -0.3741 0.1013 0.108 Uiso 1 1 calc R . .
C10 C 1.2474(2) -0.1148(8) 0.14218(19) 0.0927(13) Uani 1 1 d . . .
H10 H 1.3035 -0.1586 0.1319 0.111 Uiso 1 1 calc R . .
C11 C 1.2354(2) 0.0811(8) 0.17603(19) 0.0900(11) Uani 1 1 d . . .
H11 H 1.2834 0.1675 0.1889 0.108 Uiso 1 1 calc R . .
C12 C 1.15290(19) 0.1473(5) 0.19043(16) 0.0717(9) Uani 1 1 d . . .
H12 H 1.1454 0.2799 0.2125 0.086 Uiso 1 1 calc R . .
C13 C 0.80317(18) 0.4223(5) 0.09751(15) 0.0587(8) Uani 1 1 d . . .
C14 C 0.8285(2) 0.6263(6) 0.0787(2) 0.0877(11) Uani 1 1 d . . .
H14 H 0.8808 0.6823 0.0991 0.105 Uiso 1 1 calc R . .
C15 C 0.7777(3) 0.7490(6) 0.0303(2) 0.1026(13) Uani 1 1 d . . .
H15 H 0.7967 0.8853 0.0177 0.123 Uiso 1 1 calc R . .
C16 C 0.7008(3) 0.6729(7) 0.00103(19) 0.0892(11) Uani 1 1 d . . .
H16 H 0.6666 0.7564 -0.0314 0.107 Uiso 1 1 calc R . .
C17 C 0.6740(2) 0.4767(7) 0.01905(18) 0.0839(11) Uani 1 1 d . . .
H17 H 0.6210 0.4242 -0.0009 0.101 Uiso 1 1 calc R . .
C18 C 0.72478(19) 0.3502(5) 0.06733(16) 0.0703(9) Uani 1 1 d . . .
H18 H 0.7050 0.2141 0.0793 0.084 Uiso 1 1 calc R . .
C19 C 0.97987(19) 0.2636(5) 0.06369(14) 0.0683(9) Uani 1 1 d . . .
H19A H 1.0209 0.3800 0.0695 0.102 Uiso 1 1 calc R . .
H19B H 0.9337 0.3028 0.0287 0.102 Uiso 1 1 calc R . .
H19C H 1.0093 0.1380 0.0473 0.102 Uiso 1 1 calc R . .
C20 C 1.0061(2) -0.0784(7) 0.31277(18) 0.0922(12) Uani 1 1 d . A .
H20A H 1.0683 -0.0561 0.3084 0.111 Uiso 1 1 calc R . .
H20B H 0.9913 -0.0235 0.3596 0.111 Uiso 1 1 calc R . .
C21 C 0.9875(2) -0.3091(8) 0.3096(3) 0.140(2) Uani 1 1 d . . .
H21A H 0.9284 -0.3241 0.3252 0.168 Uiso 1 1 calc R A 1
H21B H 0.9844 -0.3452 0.2585 0.168 Uiso 1 1 calc R A 1
H21C H 0.9258 -0.3358 0.3021 0.168 Uiso 1 1 d R A 2
H21D H 1.0210 -0.3811 0.2746 0.168 Uiso 1 1 d R A 2
C22 C 0.9981(3) -0.5452(11) 0.4025(3) 0.131(2) Uani 1 1 d D . .
H22A H 1.0342 -0.6521 0.4269 0.201 Uiso 1 1 calc R A 1
H22B H 0.9420 -0.6062 0.3884 0.201 Uiso 1 1 calc R A 1
H22C H 0.9905 -0.4259 0.4345 0.201 Uiso 1 1 calc R A 1
H22D H 1.0180 -0.5816 0.4512 0.201 Uiso 1 1 d R A 2
H22E H 0.9352 -0.5463 0.3984 0.201 Uiso 1 1 d R A 2
H22F H 1.0202 -0.6483 0.3695 0.201 Uiso 1 1 d R A 2

loop_
_atom_site_aniso_label
_atom_site_aniso_U_11
_atom_site_aniso_U_22
_atom_site_aniso_U_33
_atom_site_aniso_U_23
_atom_site_aniso_U_13
_atom_site_aniso_U_12
O1 0.082(4) 0.109(5) 0.097(4) 0.036(4) 0.014(3) 0.020(3)
O1' 0.106(4) 0.089(4) 0.080(4) 0.024(4) -0.023(3) -0.003(3)
C1 0.0542(18) 0.0563(19) 0.0486(17) 0.0011(14) 0.0008(14) -0.0070(14)
C2 0.0514(18) 0.066(2) 0.064(2) -0.0007(16) 0.0018(15) -0.0027(15)
C3 0.0551(19) 0.105(3) 0.076(2) 0.010(2) 0.0087(18) 0.0079(18)
C4 0.062(2) 0.130(3) 0.069(2) 0.028(2) 0.0116(17) -0.002(2)
C5 0.054(2) 0.093(3) 0.064(2) 0.0194(18) 0.0001(16) -0.0035(17)
C6 0.0466(16) 0.066(2) 0.0576(18) 0.0057(16) -0.0013(14) -0.0067(15)
C7 0.0514(19) 0.068(2) 0.0517(17) 0.0060(16) -0.0019(13) -0.0032(15)
C8 0.064(2) 0.082(3) 0.086(2) -0.005(2) -0.0063(17) -0.0060(18)
C9 0.072(2) 0.098(3) 0.101(3) -0.003(2) 0.005(2) 0.017(2)
C10 0.060(2) 0.142(4) 0.076(2) 0.022(3) 0.0077(19) 0.025(3)
C11 0.053(2) 0.123(4) 0.091(3) 0.010(3) -0.0098(18) -0.017(2)
C12 0.0494(19) 0.085(2) 0.079(2) -0.0022(18) -0.0037(16) -0.0141(17)
C13 0.0511(18) 0.062(2) 0.0629(19) 0.0000(16) 0.0053(15) 0.0056(15)
C14 0.072(2) 0.070(3) 0.119(3) 0.014(2) -0.013(2) -0.0023(19)
C15 0.093(3) 0.072(3) 0.142(4) 0.032(3) 0.003(3) 0.016(2)
C16 0.078(3) 0.100(3) 0.089(3) 0.010(2) -0.001(2) 0.029(2)
C17 0.068(2) 0.102(3) 0.080(2) -0.013(2) -0.0142(19) 0.010(2)
C18 0.062(2) 0.073(2) 0.076(2) -0.0037(18) 0.0008(17) 0.0002(17)
C19 0.076(2) 0.071(2) 0.0586(19) 0.0042(16) 0.0034(16) 0.0085(16)
C20 0.074(2) 0.123(4) 0.079(2) 0.038(2) -0.0003(18) -0.006(2)
C21 0.074(3) 0.173(5) 0.170(5) 0.104(4) -0.019(3) -0.001(3)
C22 0.116(5) 0.161(7) 0.111(5) 0.051(4) -0.016(4) 0.013(4)

loop_
_atom_type_symbol
_atom_type_description
_atom_type_scat_dispersion_real
_atom_type_scat_dispersion_imag
_atom_type_scat_source
C C 0.0033 0.0016 'International Tables Vol C Tables 4.2.6.8 and 6.1.1.4'
H H 0.0000 0.0000 'International Tables Vol C Tables 4.2.6.8 and 6.1.1.4'
O O 0.0106 0.0060 'International Tables Vol C Tables 4.2.6.8 and 6.1.1.4'

loop_
_geom_angle_atom_site_label_1
_geom_angle_atom_site_label_2
_geom_angle_atom_site_label_3
_geom_angle
_geom_angle_site_symmetry_1
_geom_angle_site_symmetry_3
_geom_angle_publ_flag
C22 O1 C21 111.1(5) . . ?
C22 O1 H21D 144.4 . . ?
C21 O1 H21D 39.3 . . ?
C22 O1 H22F 44.7 . . ?
C21 O1 H22F 136.5 . . ?
H21D O1 H22F 134.7 . . ?
C22 O1' C21 108.4(5) . . ?
C6 C1 C2 119.7(2) . . ?
C6 C1 C19 119.5(2) . . ?
C2 C1 C19 120.8(2) . . ?
C3 C2 C1 118.7(3) . . ?
C3 C2 C13 119.0(3) . . ?
C1 C2 C13 122.4(3) . . ?
C4 C3 C2 121.1(3) . . ?
C4 C3 H3 119.5 . . ?
C2 C3 H3 119.4 . . ?
C3 C4 C5 121.4(3) . . ?
C3 C4 H4 119.3 . . ?
C5 C4 H4 119.3 . . ?
C4 C5 C6 118.5(3) . . ?
C4 C5 C20 118.6(3) . . ?
C6 C5 C20 122.8(3) . . ?
C5 C6 C1 120.6(3) . . ?
C5 C6 C7 119.8(2) . . ?
C1 C6 C7 119.6(2) . . ?
C12 C7 C8 117.5(3) . . ?
C12 C7 C6 120.9(3) . . ?
C8 C7 C6 121.5(3) . . ?
C9 C8 C7 121.9(3) . . ?
C9 C8 H8 119.1 . . ?
C7 C8 H8 119.1 . . ?
C10 C9 C8 119.2(4) . . ?
C10 C9 H9 120.4 . . ?
C8 C9 H9 120.4 . . ?
C9 C10 C11 120.2(3) . . ?
C9 C10 H10 119.9 . . ?
C11 C10 H10 119.9 . . ?
C12 C11 C10 120.1(3) . . ?
C12 C11 H11 120.0 . . ?
C10 C11 H11 120.0 . . ?
C11 C12 C7 121.1(3) . . ?
C11 C12 H12 119.4 . . ?
C7 C12 H12 119.5 . . ?
C18 C13 C14 116.9(3) . . ?
C18 C13 C2 121.4(3) . . ?
C14 C13 C2 121.6(3) . . ?
C15 C14 C13 121.1(3) . . ?
C15 C14 H14 119.4 . . ?
C13 C14 H14 119.4 . . ?
C16 C15 C14 120.6(4) . . ?
C16 C15 H15 119.7 . . ?
C14 C15 H15 119.7 . . ?
C17 C16 C15 119.5(4) . . ?
C17 C16 H16 120.3 . . ?
C15 C16 H16 120.2 . . ?
C16 C17 C18 120.7(3) . . ?
C16 C17 H17 119.7 . . ?
C18 C17 H17 119.7 . . ?
C13 C18 C17 121.2(3) . . ?
C13 C18 H18 119.4 . . ?
C17 C18 H18 119.4 . . ?
C1 C19 H19A 109.5 . . ?
C1 C19 H19B 109.5 . . ?
H19A C19 H19B 109.5 . . ?
C1 C19 H19C 109.5 . . ?
H19A C19 H19C 109.5 . . ?
H19B C19 H19C 109.5 . . ?
C21 C20 C5 112.9(3) . . ?
C21 C20 H20A 109.0 . . ?
C5 C20 H20A 109.0 . . ?
C21 C20 H20B 109.0 . . ?
C5 C20 H20B 109.0 . . ?
H20A C20 H20B 107.8 . . ?
O1 C21 C20 127.9(5) . . ?
O1 C21 O1' 43.1(3) . . ?
C20 C21 O1' 96.9(4) . . ?
O1 C21 H21A 105.3 . . ?
C20 C21 H21A 105.3 . . ?
O1' C21 H21A 89.0 . . ?
O1 C21 H21B 105.3 . . ?
C20 C21 H21B 105.3 . . ?
O1' C21 H21B 148.3 . . ?
H21A C21 H21B 106.0 . . ?
O1 C21 H21C 114.8 . . ?
C20 C21 H21C 111.2 . . ?
O1' C21 H21C 112.5 . . ?
H21A C21 H21C 25.9 . . ?
H21B C21 H21C 80.2 . . ?
O1 C21 H21D 71.1 . . ?
C20 C21 H21D 112.0 . . ?
O1' C21 H21D 110.8 . . ?
H21A C21 H21D 134.4 . . ?
H21B C21 H21D 39.8 . . ?
H21C C21 H21D 112.4 . . ?
O1' C22 O1 50.8(4) . . ?
O1' C22 H22A 124.5 . . ?
O1 C22 H22A 109.5 . . ?
O1' C22 H22B 125.9 . . ?
O1 C22 H22B 109.5 . . ?
H22A C22 H22B 109.5 . . ?
O1' C22 H22C 58.7 . . ?
O1 C22 H22C 109.5 . . ?
H22A C22 H22C 109.5 . . ?
H22B C22 H22C 109.5 . . ?
O1' C22 H22D 110.1 . . ?
O1 C22 H22D 135.0 . . ?
H22A C22 H22D 41.7 . . ?
H22B C22 H22D 113.0 . . ?
H22C C22 H22D 69.4 . . ?
O1' C22 H22E 108.1 . . ?
O1 C22 H22E 115.2 . . ?
H22A C22 H22E 125.3 . . ?
H22B C22 H22E 25.9 . . ?
H22C C22 H22E 84.1 . . ?
H22D C22 H22E 109.5 . . ?
O1' C22 H22F 110.2 . . ?
O1 C22 H22F 60.3 . . ?
H22A C22 H22F 67.8 . . ?
H22B C22 H22F 84.6 . . ?
H22C C22 H22F 165.4 . . ?
H22D C22 H22F 109.5 . . ?
H22E C22 H22F 109.5 . . ?

loop_
_geom_bond_atom_site_label_1
_geom_bond_atom_site_label_2
_geom_bond_distance
_geom_bond_site_symmetry_2
_geom_bond_publ_flag
O1 C22 1.317(6) . ?
O1 C21 1.420(6) . ?
O1 H22F 1.1855 . ?
O1' C22 1.230(6) . ?
O1' C21 1.545(7) . ?
C1 C6 1.406(3) . ?
C1 C2 1.406(4) . ?
C1 C19 1.512(3) . ?
C2 C3 1.387(4) . ?
C2 C13 1.490(4) . ?
C3 C4 1.375(4) . ?
C3 H3 0.9300 . ?
C4 C5 1.387(4) . ?
C4 H4 0.9300 . ?
C5 C6 1.394(4) . ?
C5 C20 1.505(4) . ?
C6 C7 1.499(4) . ?
C7 C12 1.377(4) . ?
C7 C8 1.392(4) . ?
C8 C9 1.376(4) . ?
C8 H8 0.9300 . ?
C9 C10 1.358(5) . ?
C9 H9 0.9300 . ?
C10 C11 1.387(5) . ?
C10 H10 0.9300 . ?
C11 C12 1.368(4) . ?
C11 H11 0.9300 . ?
C12 H12 0.9300 . ?
C13 C18 1.367(4) . ?
C13 C14 1.378(4) . ?
C14 C15 1.380(4) . ?
C14 H14 0.9300 . ?
C15 C16 1.352(5) . ?
C15 H15 0.9300 . ?
C16 C17 1.335(4) . ?
C16 H16 0.9300 . ?
C17 C18 1.391(4) . ?
C17 H17 0.9300 . ?
C18 H18 0.9300 . ?
C19 H19A 0.9600 . ?
C19 H19B 0.9600 . ?
C19 H19C 0.9600 . ?
C20 C21 1.463(5) . ?
C20 H20A 0.9700 . ?
C20 H20B 0.9700 . ?
C21 H21A 0.9700 . ?
C21 H21B 0.9700 . ?
C21 H21C 0.9600 . ?
C21 H21D 0.9600 . ?
C22 H22A 0.9600 . ?
C22 H22B 0.9600 . ?
C22 H22C 0.9600 . ?
C22 H22D 0.9600 . ?
C22 H22E 0.9600 . ?
C22 H22F 0.9600 . ?

loop_
_geom_torsion_atom_site_label_1
_geom_torsion_atom_site_label_2
_geom_torsion_atom_site_label_3
_geom_torsion_atom_site_label_4
_geom_torsion
_geom_torsion_site_symmetry_1
_geom_torsion_site_symmetry_2
_geom_torsion_site_symmetry_3
_geom_torsion_site_symmetry_4
_geom_torsion_publ_flag
C6 C1 C2 C3 -1.6(4) . . . . ?
C19 C1 C2 C3 177.1(3) . . . . ?
C6 C1 C2 C13 178.4(3) . . . . ?
C19 C1 C2 C13 -2.9(4) . . . . ?
C1 C2 C3 C4 2.4(5) . . . . ?
C13 C2 C3 C4 -177.6(3) . . . . ?
C2 C3 C4 C5 -1.4(5) . . . . ?
C3 C4 C5 C6 -0.4(5) . . . . ?
C3 C4 C5 C20 179.4(3) . . . . ?
C4 C5 C6 C1 1.1(5) . . . . ?
C20 C5 C6 C1 -178.7(3) . . . . ?
C4 C5 C6 C7 -179.8(3) . . . . ?
C20 C5 C6 C7 0.4(5) . . . . ?
C2 C1 C6 C5 -0.1(4) . . . . ?
C19 C1 C6 C5 -178.9(3) . . . . ?
C2 C1 C6 C7 -179.2(3) . . . . ?
C19 C1 C6 C7 2.0(4) . . . . ?
C5 C6 C7 C12 -90.1(3) . . . . ?
C1 C6 C7 C12 89.0(3) . . . . ?
C5 C6 C7 C8 90.9(3) . . . . ?
C1 C6 C7 C8 -90.0(3) . . . . ?
C12 C7 C8 C9 -0.7(5) . . . . ?
C6 C7 C8 C9 178.3(3) . . . . ?
C7 C8 C9 C10 0.9(5) . . . . ?
C8 C9 C10 C11 -0.1(5) . . . . ?
C9 C10 C11 C12 -0.8(5) . . . . ?
C10 C11 C12 C7 1.0(5) . . . . ?
C8 C7 C12 C11 -0.2(4) . . . . ?
C6 C7 C12 C11 -179.3(3) . . . . ?
C3 C2 C13 C18 -62.7(4) . . . . ?
C1 C2 C13 C18 117.3(3) . . . . ?
C3 C2 C13 C14 115.5(3) . . . . ?
C1 C2 C13 C14 -64.5(4) . . . . ?
C18 C13 C14 C15 -1.5(5) . . . . ?
C2 C13 C14 C15 -179.8(3) . . . . ?
C13 C14 C15 C16 1.2(6) . . . . ?
C14 C15 C16 C17 -0.3(6) . . . . ?
C15 C16 C17 C18 -0.2(5) . . . . ?
C14 C13 C18 C17 1.0(4) . . . . ?
C2 C13 C18 C17 179.2(3) . . . . ?
C16 C17 C18 C13 -0.1(5) . . . . ?
C4 C5 C20 C21 86.5(4) . . . . ?
C6 C5 C20 C21 -93.7(4) . . . . ?
C22 O1 C21 C20 101.7(7) . . . . ?
C22 O1 C21 O1' 49.1(5) . . . . ?
C5 C20 C21 O1 164.4(4) . . . . ?
C5 C20 C21 O1' -162.4(4) . . . . ?
C22 O1' C21 O1 -52.7(5) . . . . ?
C22 O1' C21 C20 166.5(6) . . . . ?
C21 O1' C22 O1 49.1(5) . . . . ?
C21 O1 C22 O1' -56.8(6) . . . . ?
